data_1543261
loop_
_publ_author_name
'Cheng, Dong'
'Ling, Fei'
'Zheng, Chenguang'
'Ma, Cheng'

_publ_section_title
;
 Tuning of Copper-Catalyzed Multicomponent Reactions toward
 3-Functionalized Oxindoles.
;
_journal_issue 10
_journal_name_full 'Organic letters'
_journal_page_first 2435
_journal_page_last 2438
_journal_paper_doi 10.1021/acs.orglett.6b00964
_journal_volume 18
_journal_year 2016
_chemical_formula_moiety 'C26 H21 F N2 O4 S'
_chemical_formula_sum 'C26 H21 F N2 O4 S'
_chemical_formula_weight 476.51
_chemical_name_systematic
; 
 ? 
;
_space_group_IT_number 2
_symmetry_cell_setting triclinic
_symmetry_space_group_name_Hall '-P 1'
_symmetry_space_group_name_H-M 'P -1'
_atom_sites_solution_hydrogens geom
_atom_sites_solution_primary direct
_atom_sites_solution_secondary difmap
_audit_creation_method SHELXL-97
_cell_angle_alpha 75.477(5)
_cell_angle_beta 84.873(5)
_cell_angle_gamma 77.924(6)
_cell_formula_units_Z 2
_cell_length_a 9.8714(7)
_cell_length_b 11.0898(8)
_cell_length_c 12.4017(6)
_cell_measurement_reflns_used 2645
_cell_measurement_temperature 293(2)
_cell_measurement_theta_max 29.1956
_cell_measurement_theta_min 3.3672
_cell_volume 1284.20(15)
_computing_cell_refinement
;
CrysAlisPro, Oxford Diffraction Ltd.,
Version 1.171.33.52 (release 06-11-2009 CrysAlis171 .NET)
(compiled Nov  6 2009,16:24:50)
;
_computing_data_collection
;
CrysAlisPro, Oxford Diffraction Ltd.,
Version 1.171.33.52 (release 06-11-2009 CrysAlis171 .NET)
(compiled Nov  6 2009,16:24:50)
;
_computing_data_reduction
;
CrysAlisPro, Oxford Diffraction Ltd.,
Version 1.171.33.52 (release 06-11-2009 CrysAlis171 .NET)
(compiled Nov  6 2009,16:24:50)
;
_computing_molecular_graphics
;
 OLEX2: a complete structure solution, refinement and analysis program.
 Dolomanov et al., J. Appl. Cryst. (2009). 42, 339-341
;
_computing_publication_material
;
 OLEX2: a complete structure solution, refinement and analysis program.
 Dolomanov et al., J. Appl. Cryst. (2009). 42, 339-341
;
_diffrn_ambient_temperature 293(2)
_diffrn_detector_area_resol_mean 10.3592
_diffrn_measured_fraction_theta_full 0.997
_diffrn_measured_fraction_theta_max 0.997
_diffrn_measurement_device_type 'Xcalibur, Atlas, Gemini ultra'
_diffrn_measurement_method '\w scans'
_diffrn_radiation_monochromator graphite
_diffrn_radiation_source 'fine-focus sealed tube'
_diffrn_radiation_type MoK\a
_diffrn_radiation_wavelength 0.71073
_diffrn_reflns_av_R_equivalents 0.0296
_diffrn_reflns_av_sigmaI/netI 0.0763
_diffrn_reflns_limit_h_max 10
_diffrn_reflns_limit_h_min -11
_diffrn_reflns_limit_k_max 11
_diffrn_reflns_limit_k_min -13
_diffrn_reflns_limit_l_max 14
_diffrn_reflns_limit_l_min -14
_diffrn_reflns_number 8490
_diffrn_reflns_theta_full 25.35
_diffrn_reflns_theta_max 25.35
_diffrn_reflns_theta_min 3.37
_exptl_absorpt_coefficient_mu 0.166
_exptl_absorpt_correction_T_max 0.984
_exptl_absorpt_correction_T_min 0.950
_exptl_absorpt_correction_type multi-scan
_exptl_absorpt_process_details
;
CrysAlisPro, Oxford Diffraction Ltd.,
Version 1.171.33.53 (release 17-11-2009 CrysAlis171 .NET)
(compiled Nov 17 2009,16:58:22)
Empirical absorption correction using spherical harmonics,
 implemented in SCALE3 ABSPACK scaling algorithm.
;
_exptl_crystal_colour yellow
_exptl_crystal_density_diffrn 1.232
_exptl_crystal_density_method 'not measured'
_exptl_crystal_description platelet
_exptl_crystal_F_000 496
_exptl_crystal_size_max 0.48
_exptl_crystal_size_mid 0.26
_exptl_crystal_size_min 0.10
_platon_squeeze_details
;
;
_refine_diff_density_max 0.263
_refine_diff_density_min -0.211
_refine_diff_density_rms 0.049
_refine_ls_extinction_method none
_refine_ls_goodness_of_fit_ref 0.868
_refine_ls_hydrogen_treatment constr
_refine_ls_matrix_type full
_refine_ls_number_parameters 308
_refine_ls_number_reflns 4682
_refine_ls_number_restraints 0
_refine_ls_restrained_S_all 0.868
_refine_ls_R_factor_all 0.0987
_refine_ls_R_factor_gt 0.0512
_refine_ls_shift/su_max 0.015
_refine_ls_shift/su_mean 0.000
_refine_ls_structure_factor_coef Fsqd
_refine_ls_weighting_details 'calc w=1/[\s^2^(Fo^2^)+(0.0755P)^2^+0.0000P] where P=(Fo^2^+2Fc^2^)/3'
_refine_ls_weighting_scheme calc
_refine_ls_wR_factor_gt 0.1293
_refine_ls_wR_factor_ref 0.1388
_reflns_number_gt 2399
_reflns_number_total 4682
_reflns_threshold_expression >2sigma(I)
_cod_data_source_file ol6b00964_si_002.cif
_cod_data_source_block 100726_plj100707(4d)
_cod_depositor_comments
;
The following automatic conversions were performed:

'_symmetry_cell_setting' value 'Triclinic' changed to 'triclinic'
according to
/usr/data/users/saulius/crontab/automatic-downloads/rss-feeds/ACS/lib/dictionaries/cif_core.dic
dictionary named 'cif_core.dic' version 2.4.2 from 2011-04-26.

Automatic conversion script
Id: cif_fix_values 4268 2015-11-12 08:31:59Z antanas 

 Adding full bibliography for 1543261--1543264.cif.

The following automatic conversions were performed:

'_exptl_absorpt_correction_type' value 'multi-scan'' was replaced
with the value 'multi-scan' as specified in the replacement file
'src/cod-tools/trunk/data/replacement-values/replacement_values.lst'.

Automatic conversion script
Id: cif_fix_values 5376 2017-05-30 11:51:03Z andrius 
;
_cod_original_cell_volume 1284.19(14)
_cod_database_code 1543261

loop_
_symmetry_equiv_pos_as_xyz
'x, y, z'
'-x, -y, -z'

loop_
_atom_site_label
_atom_site_type_symbol
_atom_site_fract_x
_atom_site_fract_y
_atom_site_fract_z
_atom_site_U_iso_or_equiv
_atom_site_adp_type
_atom_site_occupancy
_atom_site_symmetry_multiplicity
_atom_site_calc_flag
_atom_site_refinement_flags
S1 S 1.14704(7) -0.13441(6) 0.39451(6) 0.0529(2) Uani 1 1 d .
F1 F 0.6858(2) 0.69024(19) 0.01539(18) 0.1115(7) Uani 1 1 d .
O1 O 1.1199(2) -0.21403(19) 0.32942(17) 0.0738(6) Uani 1 1 d .
O2 O 1.09821(18) -0.15103(17) 0.50875(15) 0.0617(5) Uani 1 1 d .
O3 O 1.1525(2) 0.0234(2) 0.15827(16) 0.0883(8) Uani 1 1 d .
O4 O 1.2404(2) 0.2189(2) 0.28174(18) 0.0834(7) Uani 1 1 d .
N1 N 1.1549(3) 0.4337(3) 0.2310(2) 0.0689(7) Uani 1 1 d .
N2 N 1.0717(2) 0.0119(2) 0.33749(17) 0.0535(6) Uani 1 1 d .
H2 H 1.0223 0.0549 0.3809 0.064 Uiso 1 1 calc R
C1 C 0.8288(3) 0.4987(3) 0.1008(2) 0.0681(8) Uani 1 1 d .
H1 H 0.7681 0.4529 0.0839 0.082 Uiso 1 1 calc R
C2 C 0.8027(3) 0.6291(3) 0.0719(3) 0.0744(9) Uani 1 1 d .
C3 C 0.8867(4) 0.7013(3) 0.0941(3) 0.0773(9) Uani 1 1 d .
H3 H 0.8632 0.7894 0.0725 0.093 Uiso 1 1 calc R
C4 C 1.0085(4) 0.6424(3) 0.1496(3) 0.0747(9) Uani 1 1 d .
H4 H 1.0679 0.6894 0.1666 0.090 Uiso 1 1 calc R
C5 C 1.0373(3) 0.5124(3) 0.1781(2) 0.0609(8) Uani 1 1 d .
C6 C 0.9492(3) 0.4385(3) 0.1561(2) 0.0568(7) Uani 1 1 d .
C7 C 1.0168(3) 0.3061(3) 0.1947(2) 0.0561(7) Uani 1 1 d .
C8 C 1.1516(3) 0.3100(3) 0.2409(2) 0.0651(8) Uani 1 1 d .
C9 C 1.2702(4) 0.4769(4) 0.2638(3) 0.0929(11) Uani 1 1 d .
H9B H 1.3217 0.4096 0.3197 0.111 Uiso 1 1 calc R
H9A H 1.2356 0.5491 0.2961 0.111 Uiso 1 1 calc R
C10 C 1.3646(5) 0.5143(6) 0.1636(6) 0.151(2) Uani 1 1 d .
H10 H 1.4056 0.4456 0.1339 0.181 Uiso 1 1 calc R
C11 C 1.3957(8) 0.5992(8) 0.1188(6) 0.199(3) Uani 1 1 d .
H11A H 1.3615 0.6746 0.1407 0.238 Uiso 1 1 calc R
H11B H 1.4573 0.5986 0.0576 0.238 Uiso 1 1 calc R
C12 C 0.9805(3) 0.1967(3) 0.1929(2) 0.0550(7) Uani 1 1 d .
C13 C 0.8446(3) 0.1799(2) 0.1626(2) 0.0548(7) Uani 1 1 d .
C14 C 0.8350(3) 0.1106(3) 0.0854(3) 0.0727(9) Uani 1 1 d .
H14 H 0.9145 0.0785 0.0476 0.087 Uiso 1 1 calc R
C15 C 0.7082(4) 0.0891(3) 0.0646(3) 0.0864(10) Uani 1 1 d .
H15 H 0.7024 0.0444 0.0116 0.104 Uiso 1 1 calc R
C16 C 0.5920(4) 0.1331(3) 0.1212(3) 0.0845(10) Uani 1 1 d .
H16 H 0.5072 0.1170 0.1078 0.101 Uiso 1 1 calc R
C17 C 0.5989(3) 0.2011(3) 0.1981(3) 0.0783(10) Uani 1 1 d .
H17 H 0.5187 0.2308 0.2365 0.094 Uiso 1 1 calc R
C18 C 0.7242(3) 0.2258(3) 0.2190(2) 0.0671(8) Uani 1 1 d .
H18 H 0.7281 0.2730 0.2705 0.081 Uiso 1 1 calc R
C19 C 1.0807(3) 0.0716(3) 0.2262(2) 0.0608(8) Uani 1 1 d .
C20 C 1.3263(3) -0.1392(2) 0.3888(2) 0.0488(7) Uani 1 1 d .
C21 C 1.3891(3) -0.1335(3) 0.4799(3) 0.0648(8) Uani 1 1 d .
H21 H 1.3365 -0.1221 0.5439 0.078 Uiso 1 1 calc R
C22 C 1.5316(3) -0.1448(3) 0.4771(3) 0.0794(10) Uani 1 1 d .
H22 H 1.5747 -0.1438 0.5405 0.095 Uiso 1 1 calc R
C23 C 1.6104(3) -0.1575(3) 0.3816(3) 0.0764(9) Uani 1 1 d .
C24 C 1.5447(3) -0.1637(3) 0.2917(3) 0.0858(11) Uani 1 1 d .
H24 H 1.5967 -0.1736 0.2271 0.103 Uiso 1 1 calc R
C25 C 1.4028(3) -0.1558(3) 0.2939(3) 0.0714(9) Uani 1 1 d .
H25 H 1.3600 -0.1617 0.2321 0.086 Uiso 1 1 calc R
C26 C 1.7654(3) -0.1609(4) 0.3773(4) 0.1235(15) Uani 1 1 d .
H26B H 1.8144 -0.2471 0.3868 0.185 Uiso 1 1 calc R
H26C H 1.7874 -0.1265 0.4358 0.185 Uiso 1 1 calc R
H26A H 1.7922 -0.1113 0.3065 0.185 Uiso 1 1 calc R

loop_
_atom_site_aniso_label
_atom_site_aniso_U_11
_atom_site_aniso_U_22
_atom_site_aniso_U_33
_atom_site_aniso_U_23
_atom_site_aniso_U_13
_atom_site_aniso_U_12
S1 0.0451(4) 0.0441(4) 0.0659(5) -0.0123(3) -0.0035(3) -0.0011(3)
F1 0.0912(15) 0.0746(14) 0.1456(18) 0.0120(12) -0.0460(13) 0.0061(11)
O1 0.0631(13) 0.0636(14) 0.1042(15) -0.0396(12) -0.0109(11) -0.0063(10)
O2 0.0543(11) 0.0551(12) 0.0638(12) -0.0029(9) 0.0084(9) -0.0025(9)
O3 0.0887(16) 0.0927(17) 0.0590(12) -0.0154(12) 0.0030(12) 0.0315(13)
O4 0.0549(13) 0.0841(17) 0.0967(16) -0.0011(13) -0.0179(11) 0.0005(12)
N1 0.0601(16) 0.0685(19) 0.0758(16) -0.0112(14) -0.0126(13) -0.0104(14)
N2 0.0503(13) 0.0503(14) 0.0495(13) -0.0081(11) -0.0001(10) 0.0082(10)
C1 0.0605(19) 0.064(2) 0.0696(19) -0.0043(16) -0.0104(16) -0.0011(16)
C2 0.069(2) 0.063(2) 0.077(2) -0.0029(18) -0.0116(17) 0.0037(18)
C3 0.082(2) 0.061(2) 0.079(2) -0.0085(18) 0.0007(19) -0.0033(19)
C4 0.080(2) 0.071(2) 0.074(2) -0.0208(18) -0.0016(18) -0.0115(18)
C5 0.0589(18) 0.063(2) 0.0546(17) -0.0112(15) -0.0010(14) -0.0032(16)
C6 0.0542(17) 0.0589(19) 0.0501(16) -0.0085(14) -0.0014(14) -0.0009(15)
C7 0.0506(17) 0.064(2) 0.0461(15) -0.0060(14) -0.0038(13) -0.0011(15)
C8 0.0473(18) 0.077(2) 0.0605(18) -0.0047(16) -0.0046(14) -0.0019(17)
C9 0.073(2) 0.105(3) 0.102(3) -0.015(2) -0.019(2) -0.025(2)
C10 0.076(3) 0.140(5) 0.209(6) 0.023(4) -0.010(3) -0.035(3)
C11 0.208(8) 0.206(9) 0.187(7) -0.029(6) 0.014(6) -0.081(7)
C12 0.0490(17) 0.062(2) 0.0427(15) -0.0051(14) -0.0021(12) 0.0067(14)
C13 0.0542(18) 0.0453(17) 0.0524(16) 0.0002(13) -0.0077(14) 0.0058(13)
C14 0.070(2) 0.067(2) 0.075(2) -0.0204(17) -0.0031(17) 0.0031(16)
C15 0.084(3) 0.083(3) 0.096(3) -0.028(2) -0.022(2) -0.008(2)
C16 0.067(2) 0.072(2) 0.108(3) -0.005(2) -0.027(2) -0.0102(18)
C17 0.055(2) 0.074(2) 0.092(2) -0.006(2) -0.0036(17) 0.0039(16)
C18 0.056(2) 0.069(2) 0.0673(19) -0.0110(16) -0.0025(16) 0.0004(15)
C19 0.0529(17) 0.065(2) 0.0582(19) -0.0160(16) -0.0023(15) 0.0046(14)
C20 0.0435(15) 0.0421(16) 0.0546(16) -0.0067(12) -0.0018(14) -0.0006(12)
C21 0.0544(19) 0.069(2) 0.071(2) -0.0169(16) -0.0016(16) -0.0109(15)
C22 0.061(2) 0.079(2) 0.096(3) -0.0140(19) -0.021(2) -0.0111(17)
C23 0.0464(19) 0.058(2) 0.112(3) -0.0011(19) -0.004(2) -0.0039(15)
C24 0.057(2) 0.092(3) 0.088(2) -0.007(2) 0.0124(19) 0.0079(18)
C25 0.057(2) 0.081(2) 0.069(2) -0.0198(17) -0.0021(16) 0.0037(16)
C26 0.048(2) 0.119(4) 0.190(4) -0.016(3) -0.001(2) -0.012(2)

loop_
_atom_type_symbol
_atom_type_description
_atom_type_scat_dispersion_real
_atom_type_scat_dispersion_imag
_atom_type_scat_source
C C 0.0033 0.0016 'International Tables Vol C Tables 4.2.6.8 and 6.1.1.4'
H H 0.0000 0.0000 'International Tables Vol C Tables 4.2.6.8 and 6.1.1.4'
F F 0.0171 0.0103 'International Tables Vol C Tables 4.2.6.8 and 6.1.1.4'
S S 0.1246 0.1234 'International Tables Vol C Tables 4.2.6.8 and 6.1.1.4'
O O 0.0106 0.0060 'International Tables Vol C Tables 4.2.6.8 and 6.1.1.4'
N N 0.0061 0.0033 'International Tables Vol C Tables 4.2.6.8 and 6.1.1.4'

loop_
_geom_angle_atom_site_label_1
_geom_angle_atom_site_label_2
_geom_angle_atom_site_label_3
_geom_angle
O1 S1 O2 120.45(14)
O1 S1 N2 107.98(12)
O2 S1 N2 103.05(10)
O1 S1 C20 108.66(12)
O2 S1 C20 108.42(12)
N2 S1 C20 107.56(12)
C8 N1 C5 110.8(3)
C8 N1 C9 123.7(3)
C5 N1 C9 125.4(3)
C19 N2 S1 125.66(18)
C19 N2 H2 117.2
S1 N2 H2 117.2
C2 C1 C6 117.2(3)
C2 C1 H1 121.4
C6 C1 H1 121.4
C3 C2 F1 117.7(3)
C3 C2 C1 124.3(3)
F1 C2 C1 118.0(3)
C2 C3 C4 119.4(3)
C2 C3 H3 120.3
C4 C3 H3 120.3
C5 C4 C3 117.3(3)
C5 C4 H4 121.4
C3 C4 H4 121.4
C4 C5 C6 123.0(3)
C4 C5 N1 127.1(3)
C6 C5 N1 109.9(3)
C1 C6 C5 118.9(3)
C1 C6 C7 134.1(3)
C5 C6 C7 106.9(2)
C12 C7 C6 132.4(3)
C12 C7 C8 122.2(3)
C6 C7 C8 105.4(3)
O4 C8 N1 126.2(3)
O4 C8 C7 126.8(3)
N1 C8 C7 107.0(3)
N1 C9 C10 110.0(3)
N1 C9 H9B 109.7
C10 C9 H9B 109.7
N1 C9 H9A 109.7
C10 C9 H9A 109.7
H9B C9 H9A 108.2
C11 C10 C9 135.9(9)
C11 C10 H10 112.1
C9 C10 H10 112.1
C10 C11 H11A 120.0
C10 C11 H11B 120.0
H11A C11 H11B 120.0
C7 C12 C13 127.1(2)
C7 C12 C19 120.8(3)
C13 C12 C19 112.1(3)
C14 C13 C18 118.6(3)
C14 C13 C12 121.7(2)
C18 C13 C12 119.4(3)
C15 C14 C13 120.5(3)
C15 C14 H14 119.8
C13 C14 H14 119.8
C16 C15 C14 120.2(3)
C16 C15 H15 119.9
C14 C15 H15 119.9
C15 C16 C17 120.4(3)
C15 C16 H16 119.8
C17 C16 H16 119.8
C16 C17 C18 120.4(3)
C16 C17 H17 119.8
C18 C17 H17 119.8
C17 C18 C13 119.8(3)
C17 C18 H18 120.1
C13 C18 H18 120.1
O3 C19 N2 123.2(3)
O3 C19 C12 122.0(2)
N2 C19 C12 114.4(2)
C21 C20 C25 120.6(3)
C21 C20 S1 119.9(2)
C25 C20 S1 119.4(2)
C20 C21 C22 119.7(3)
C20 C21 H21 120.1
C22 C21 H21 120.1
C23 C22 C21 120.8(3)
C23 C22 H22 119.6
C21 C22 H22 119.6
C24 C23 C22 118.1(3)
C24 C23 C26 121.6(4)
C22 C23 C26 120.3(4)
C23 C24 C25 121.8(3)
C23 C24 H24 119.1
C25 C24 H24 119.1
C20 C25 C24 118.9(3)
C20 C25 H25 120.5
C24 C25 H25 120.5
C23 C26 H26B 109.5
C23 C26 H26C 109.5
H26B C26 H26C 109.5
C23 C26 H26A 109.5
H26B C26 H26A 109.5
H26C C26 H26A 109.5

loop_
_geom_bond_atom_site_label_1
_geom_bond_atom_site_label_2
_geom_bond_distance
S1 O1 1.414(2)
S1 O2 1.4345(18)
S1 N2 1.643(2)
S1 C20 1.755(3)
F1 C2 1.364(3)
O3 C19 1.207(3)
O4 C8 1.224(3)
N1 C8 1.353(4)
N1 C5 1.401(4)
N1 C9 1.449(4)
N2 C19 1.377(3)
N2 H2 0.8600
C1 C2 1.374(4)
C1 C6 1.384(4)
C1 H1 0.9300
C2 C3 1.354(5)
C3 C4 1.393(4)
C3 H3 0.9300
C4 C5 1.369(4)
C4 H4 0.9300
C5 C6 1.398(4)
C6 C7 1.457(4)
C7 C12 1.342(4)
C7 C8 1.508(4)
C9 C10 1.511(7)
C9 H9B 0.9700
C9 H9A 0.9700
C10 C11 1.057(7)
C10 H10 0.9300
C11 H11A 0.9300
C11 H11B 0.9300
C12 C13 1.484(4)
C12 C19 1.512(4)
C13 C14 1.390(4)
C13 C18 1.393(4)
C14 C15 1.379(5)
C14 H14 0.9300
C15 C16 1.357(5)
C15 H15 0.9300
C16 C17 1.370(4)
C16 H16 0.9300
C17 C18 1.380(4)
C17 H17 0.9300
C18 H18 0.9300
C20 C21 1.357(4)
C20 C25 1.371(4)
C21 C22 1.384(4)
C21 H21 0.9300
C22 C23 1.379(4)
C22 H22 0.9300
C23 C24 1.362(4)
C23 C26 1.519(4)
C24 C25 1.383(4)
C24 H24 0.9300
C25 H25 0.9300
C26 H26B 0.9600
C26 H26C 0.9600
C26 H26A 0.9600

loop_
_platon_squeeze_void_nr
_platon_squeeze_void_average_x
_platon_squeeze_void_average_y
_platon_squeeze_void_average_z
_platon_squeeze_void_volume
_platon_squeeze_void_count_electrons
_platon_squeeze_void_content
1 -0.064 0.500 0.500 184 25 ' '
